data_1512062
loop_
_publ_author_name
'Yan, Xu'
'Liao, Jinxi'
'Lu, Yongzhi'
'Liu, Jinsong'
'Zeng, Youlin'
'Cai, Qian'

_publ_section_title
;
 Pd-Catalyzed One-Pot Synthesis of Polysubstituted Acrylamidines from
 Isocyanides, Diazo Compounds, and Imines
;
_journal_issue 10
_journal_name_full 'Organic Letters'
_journal_page_first 2478
_journal_paper_doi 10.1021/ol4009552
_journal_volume 15
_journal_year 2013
_chemical_formula_moiety 'C23 H28 N2 O4 S'
_chemical_formula_sum 'C23 H28 N2 O4 S'
_chemical_formula_weight 428.53
_chemical_name_systematic
;
 ? 
;
_space_group_crystal_system monoclinic
_space_group_IT_number 14
_space_group_name_Hall '-P 2yn'
_space_group_name_H-M_alt 'P 1 21/n 1'
_symmetry_space_group_name_Hall '-P 2yn'
_symmetry_space_group_name_H-M 'P 1 21/n 1'
_atom_sites_solution_hydrogens geom
_atom_sites_solution_primary direct
_atom_sites_solution_secondary difmap
_audit_creation_date 2013-04-28
_audit_creation_method
;
  Olex2 1.2
  (compiled 2012.05.09 svn.r2324, GUI svn.r4230)
;
_cell_angle_alpha 90.00
_cell_angle_beta 93.5885(18)
_cell_angle_gamma 90.00
_cell_formula_units_Z 4
_cell_length_a 9.54807(18)
_cell_length_b 13.6451(3)
_cell_length_c 17.5212(3)
_cell_measurement_temperature 293(2)
_cell_volume 2278.26(8)
_computing_molecular_graphics
;
O. V. Dolomanov, L. J. Bourhis, R. J. Gildea, J. A. K. Howard and H. Puschmann,
OLEX2: a complete structure solution, refinement and analysis program.
J. Appl. Cryst. (2009). 42, 339-341.
;
_computing_publication_material
;
O. V. Dolomanov, L. J. Bourhis, R. J. Gildea, J. A. K. Howard and H. Puschmann,
OLEX2: a complete structure solution, refinement and analysis program.
J. Appl. Cryst. (2009). 42, 339-341.
;
_computing_structure_refinement 'SHELXL-97 (Sheldrick, 1997)'
_computing_structure_solution 'SHELXS-97 (Sheldrick, 1990)'
_diffrn_ambient_temperature 293(2)
_diffrn_measured_fraction_theta_full 0.999
_diffrn_measured_fraction_theta_max 0.999
_diffrn_radiation_monochromator graphite
_diffrn_radiation_type CuK\a
_diffrn_radiation_wavelength 1.54184
_diffrn_reflns_av_R_equivalents 0.0571
_diffrn_reflns_av_unetI/netI 0.0340
_diffrn_reflns_limit_h_max 11
_diffrn_reflns_limit_h_min -11
_diffrn_reflns_limit_k_max 16
_diffrn_reflns_limit_k_min -16
_diffrn_reflns_limit_l_max 20
_diffrn_reflns_limit_l_min -20
_diffrn_reflns_number 22986
_diffrn_reflns_theta_full 66.51
_diffrn_reflns_theta_max 66.51
_diffrn_reflns_theta_min 4.11
_diffrn_source 'fine-focus sealed tube'
_exptl_absorpt_coefficient_mu 1.513
_exptl_crystal_density_diffrn 1.249
_exptl_crystal_density_method 'not measured'
_exptl_crystal_F_000 912
_refine_diff_density_max 0.419
_refine_diff_density_min -0.322
_refine_diff_density_rms 0.050
_refine_ls_extinction_method none
_refine_ls_goodness_of_fit_ref 1.071
_refine_ls_hydrogen_treatment mixed
_refine_ls_matrix_type full
_refine_ls_number_parameters 277
_refine_ls_number_reflns 4018
_refine_ls_number_restraints 0
_refine_ls_restrained_S_all 1.071
_refine_ls_R_factor_all 0.0566
_refine_ls_R_factor_gt 0.0441
_refine_ls_shift/su_max 0.000
_refine_ls_shift/su_mean 0.000
_refine_ls_structure_factor_coef Fsqd
_refine_ls_weighting_details 'calc w=1/[\s^2^(Fo^2^)+(0.0551P)^2^+0.9617P] where P=(Fo^2^+2Fc^2^)/3'
_refine_ls_weighting_scheme calc
_refine_ls_wR_factor_gt 0.1073
_refine_ls_wR_factor_ref 0.1147
_reflns_number_gt 3330
_reflns_number_total 4018
_reflns_threshold_expression >2sigma(I)
_cod_data_source_file ol4009552_si_002.cif
_cod_data_source_block d
_cod_database_code 1512062

loop_
_space_group_symop_id
_space_group_symop_operation_xyz
1 'x, y, z'
2 '-x+1/2, y+1/2, -z+1/2'
3 '-x, -y, -z'
4 'x-1/2, -y-1/2, z-1/2'

loop_
_atom_site_label
_atom_site_type_symbol
_atom_site_fract_x
_atom_site_fract_y
_atom_site_fract_z
_atom_site_U_iso_or_equiv
_atom_site_adp_type
_atom_site_occupancy
_atom_site_symmetry_multiplicity
_atom_site_calc_flag
_atom_site_refinement_flags
S1 S 0.64710(5) 0.22676(4) 0.17340(3) 0.02414(15) Uani 1 1 d .
O1 O 0.70184(15) 0.52848(10) 0.07378(8) 0.0290(3) Uani 1 1 d .
O2 O 0.73981(14) 0.38362(10) 0.01764(8) 0.0252(3) Uani 1 1 d .
O3 O 0.56301(16) 0.20154(13) 0.23572(8) 0.0340(4) Uani 1 1 d .
O4 O 0.72613(15) 0.31695(11) 0.18057(8) 0.0296(4) Uani 1 1 d .
N1 N 0.43475(16) 0.28577(12) -0.01210(9) 0.0213(4) Uani 1 1 d .
H1A H 0.4038 0.3390 -0.0333 0.026 Uiso 1 1 calc R
N2 N 0.55266(17) 0.21821(12) 0.09341(10) 0.0242(4) Uani 1 1 d .
C1 C 0.3110(2) 0.43437(17) 0.14963(12) 0.0296(5) Uani 1 1 d .
C2 C 0.2469(2) 0.34148(19) 0.14825(13) 0.0373(6) Uani 1 1 d .
H2A H 0.2916 0.2884 0.1270 0.045 Uiso 1 1 calc R
C3 C 0.1172(3) 0.3289(2) 0.17850(15) 0.0446(6) Uani 1 1 d .
H3A H 0.0754 0.2673 0.1771 0.054 Uiso 1 1 calc R
C4 C 0.0495(3) 0.4068(2) 0.21084(14) 0.0442(6) Uani 1 1 d .
H4A H -0.0383 0.3980 0.2300 0.053 Uiso 1 1 calc R
C5 C 0.1132(3) 0.4984(2) 0.21446(14) 0.0451(6) Uani 1 1 d .
H5A H 0.0696 0.5510 0.2370 0.054 Uiso 1 1 calc R
C6 C 0.2413(3) 0.51027(19) 0.18435(13) 0.0368(5) Uani 1 1 d .
H6A H 0.2835 0.5717 0.1873 0.044 Uiso 1 1 calc R
C7 C 0.4447(2) 0.45612(16) 0.11793(11) 0.0267(5) Uani 1 1 d .
H7A H 0.4757 0.5201 0.1260 0.036(7) Uiso 1 1 d R
C8 C 0.5310(2) 0.40013(15) 0.07904(11) 0.0217(4) Uani 1 1 d .
C9 C 0.6648(2) 0.44535(15) 0.05764(11) 0.0232(4) Uani 1 1 d .
C10 C 0.8784(2) 0.41948(16) 0.00032(13) 0.0288(5) Uani 1 1 d .
H10A H 0.9336 0.4338 0.0474 0.035 Uiso 1 1 calc R
H10B H 0.8694 0.4792 -0.0296 0.035 Uiso 1 1 calc R
C11 C 0.9490(3) 0.34201(18) -0.04371(15) 0.0387(6) Uani 1 1 d .
H11A H 1.0374 0.3662 -0.0590 0.058 Uiso 1 1 calc R
H11B H 0.8906 0.3250 -0.0883 0.058 Uiso 1 1 calc R
H11C H 0.9644 0.2850 -0.0121 0.058 Uiso 1 1 calc R
C12 C 0.50756(19) 0.29561(15) 0.05507(11) 0.0208(4) Uani 1 1 d .
C13 C 0.7698(2) 0.13187(15) 0.16173(11) 0.0225(4) Uani 1 1 d .
C14 C 0.8548(2) 0.13705(16) 0.10058(12) 0.0276(5) Uani 1 1 d .
H14A H 0.8425 0.1871 0.0648 0.033 Uiso 1 1 calc R
C15 C 0.9582(2) 0.06733(16) 0.09321(12) 0.0292(5) Uani 1 1 d .
H15A H 1.0160 0.0714 0.0525 0.035 Uiso 1 1 calc R
C16 C 0.9772(2) -0.00923(16) 0.14588(12) 0.0292(5) Uani 1 1 d .
C17 C 0.8897(2) -0.01296(16) 0.20637(12) 0.0295(5) Uani 1 1 d .
H17A H 0.9004 -0.0636 0.2418 0.035 Uiso 1 1 calc R
C18 C 0.7866(2) 0.05725(16) 0.21498(12) 0.0266(5) Uani 1 1 d .
H18A H 0.7296 0.0542 0.2560 0.032 Uiso 1 1 calc R
C19 C 1.0884(3) -0.0855(2) 0.13729(15) 0.0452(7) Uani 1 1 d .
H19A H 1.0624 -0.1447 0.1623 0.068 Uiso 1 1 calc R
H19B H 1.1762 -0.0622 0.1601 0.068 Uiso 1 1 calc R
H19C H 1.0977 -0.0983 0.0840 0.068 Uiso 1 1 calc R
C20 C 0.4009(2) 0.19349(15) -0.05453(12) 0.0262(5) Uani 1 1 d .
C21 C 0.3025(3) 0.13108(18) -0.00961(14) 0.0378(6) Uani 1 1 d .
H21A H 0.3481 0.1140 0.0390 0.057 Uiso 1 1 calc R
H21B H 0.2787 0.0724 -0.0378 0.057 Uiso 1 1 calc R
H21C H 0.2185 0.1675 -0.0017 0.057 Uiso 1 1 calc R
C22 C 0.3265(3) 0.22619(17) -0.12999(13) 0.0336(5) Uani 1 1 d .
H22A H 0.2435 0.2623 -0.1198 0.050 Uiso 1 1 calc R
H22B H 0.3012 0.1697 -0.1604 0.050 Uiso 1 1 calc R
H22C H 0.3882 0.2672 -0.1572 0.050 Uiso 1 1 calc R
C23 C 0.5351(3) 0.13858(18) -0.06979(14) 0.0366(6) Uani 1 1 d .
H23A H 0.5819 0.1192 -0.0221 0.055 Uiso 1 1 calc R
H23B H 0.5957 0.1805 -0.0969 0.055 Uiso 1 1 calc R
H23C H 0.5124 0.0814 -0.1000 0.055 Uiso 1 1 calc R

loop_
_atom_site_aniso_label
_atom_site_aniso_U_11
_atom_site_aniso_U_22
_atom_site_aniso_U_33
_atom_site_aniso_U_23
_atom_site_aniso_U_13
_atom_site_aniso_U_12
S1 0.0243(3) 0.0273(3) 0.0202(3) 0.0006(2) -0.00309(19) 0.0012(2)
O1 0.0327(8) 0.0218(8) 0.0318(8) -0.0013(6) -0.0050(6) -0.0019(6)
O2 0.0249(7) 0.0235(7) 0.0274(8) -0.0019(6) 0.0022(6) -0.0027(6)
O3 0.0299(8) 0.0485(10) 0.0240(8) 0.0036(7) 0.0039(6) 0.0051(7)
O4 0.0333(8) 0.0251(8) 0.0290(8) -0.0041(6) -0.0097(6) 0.0009(6)
N1 0.0207(8) 0.0216(9) 0.0210(8) -0.0001(7) -0.0032(7) 0.0010(7)
N2 0.0248(9) 0.0238(9) 0.0234(9) 0.0003(7) -0.0043(7) -0.0015(7)
C1 0.0253(11) 0.0393(13) 0.0236(10) 0.0000(9) -0.0031(8) 0.0042(9)
C2 0.0343(13) 0.0431(14) 0.0352(13) -0.0099(11) 0.0062(10) -0.0041(11)
C3 0.0355(13) 0.0588(17) 0.0400(14) -0.0091(12) 0.0058(11) -0.0130(12)
C4 0.0280(12) 0.0717(19) 0.0331(13) -0.0025(13) 0.0031(10) 0.0023(12)
C5 0.0377(14) 0.0606(18) 0.0377(14) -0.0001(13) 0.0078(11) 0.0156(13)
C6 0.0374(13) 0.0413(14) 0.0315(12) -0.0034(11) 0.0010(10) 0.0107(11)
C7 0.0290(11) 0.0290(12) 0.0216(10) -0.0021(9) -0.0031(8) 0.0023(9)
C8 0.0232(10) 0.0237(10) 0.0176(9) 0.0003(8) -0.0040(8) 0.0028(8)
C9 0.0255(10) 0.0229(11) 0.0203(10) 0.0006(8) -0.0059(8) 0.0008(8)
C10 0.0241(11) 0.0285(11) 0.0338(12) 0.0032(9) 0.0033(9) -0.0058(9)
C11 0.0343(12) 0.0329(12) 0.0501(15) 0.0056(11) 0.0137(11) 0.0004(10)
C12 0.0171(9) 0.0247(10) 0.0208(10) -0.0016(8) 0.0015(7) -0.0008(8)
C13 0.0224(10) 0.0219(10) 0.0227(10) 0.0006(8) -0.0035(8) -0.0027(8)
C14 0.0319(11) 0.0253(11) 0.0256(11) 0.0040(9) 0.0011(9) -0.0011(9)
C15 0.0284(11) 0.0310(12) 0.0283(11) -0.0033(9) 0.0035(9) -0.0024(9)
C16 0.0301(11) 0.0281(11) 0.0279(11) -0.0060(9) -0.0105(9) 0.0007(9)
C17 0.0367(12) 0.0248(11) 0.0256(11) 0.0045(9) -0.0087(9) -0.0012(9)
C18 0.0274(11) 0.0302(11) 0.0216(10) 0.0034(9) -0.0031(8) -0.0058(9)
C19 0.0523(16) 0.0417(15) 0.0400(14) -0.0097(12) -0.0103(12) 0.0185(12)
C20 0.0280(11) 0.0233(10) 0.0263(11) -0.0047(9) -0.0057(8) -0.0019(9)
C21 0.0389(13) 0.0333(13) 0.0402(13) 0.0015(11) -0.0064(11) -0.0129(10)
C22 0.0396(13) 0.0316(12) 0.0280(12) -0.0042(10) -0.0099(10) 0.0006(10)
C23 0.0398(13) 0.0335(13) 0.0354(12) -0.0118(10) -0.0059(10) 0.0093(10)

loop_
_atom_type_symbol
_atom_type_description
_atom_type_scat_dispersion_real
_atom_type_scat_dispersion_imag
_atom_type_scat_source
C C 0.0181 0.0091 'International Tables Vol C Tables 4.2.6.8 and 6.1.1.4'
N N 0.0311 0.0180 'International Tables Vol C Tables 4.2.6.8 and 6.1.1.4'
O O 0.0492 0.0322 'International Tables Vol C Tables 4.2.6.8 and 6.1.1.4'
S S 0.3331 0.5567 'International Tables Vol C Tables 4.2.6.8 and 6.1.1.4'
H H 0.0000 0.0000 'International Tables Vol C Tables 4.2.6.8 and 6.1.1.4'

loop_
_geom_angle_atom_site_label_1
_geom_angle_atom_site_label_2
_geom_angle_atom_site_label_3
_geom_angle
O3 S1 O4 116.83(10)
O3 S1 N2 109.42(9)
O3 S1 C13 108.58(10)
O4 S1 N2 113.29(9)
O4 S1 C13 106.73(9)
N2 S1 C13 100.61(9)
C9 O2 C10 114.92(15)
C12 N1 H1A 116.2
C12 N1 C20 127.60(17)
C20 N1 H1A 116.2
C12 N2 S1 122.15(14)
C2 C1 C7 124.6(2)
C6 C1 C2 117.3(2)
C6 C1 C7 118.0(2)
C1 C2 H2A 119.9
C3 C2 C1 120.2(2)
C3 C2 H2A 119.9
C2 C3 H3A 119.6
C4 C3 C2 120.8(3)
C4 C3 H3A 119.6
C3 C4 H4A 120.2
C3 C4 C5 119.7(2)
C5 C4 H4A 120.2
C4 C5 H5A 120.4
C6 C5 C4 119.2(3)
C6 C5 H5A 120.4
C1 C6 H6A 118.6
C5 C6 C1 122.8(3)
C5 C6 H6A 118.6
C1 C7 H7A 114.3
C8 C7 C1 131.3(2)
C8 C7 H7A 114.3
C7 C8 C9 117.17(19)
C7 C8 C12 126.76(19)
C9 C8 C12 116.06(17)
O1 C9 O2 123.60(19)
O1 C9 C8 124.77(19)
O2 C9 C8 111.63(17)
O2 C10 H10A 110.0
O2 C10 H10B 110.0
O2 C10 C11 108.31(17)
H10A C10 H10B 108.4
C11 C10 H10A 110.0
C11 C10 H10B 110.0
C10 C11 H11A 109.5
C10 C11 H11B 109.5
C10 C11 H11C 109.5
H11A C11 H11B 109.5
H11A C11 H11C 109.5
H11B C11 H11C 109.5
N1 C12 C8 113.75(17)
N2 C12 N1 120.47(18)
N2 C12 C8 125.78(17)
C14 C13 S1 118.48(16)
C18 C13 S1 120.74(16)
C18 C13 C14 120.7(2)
C13 C14 H14A 120.2
C15 C14 C13 119.5(2)
C15 C14 H14A 120.2
C14 C15 H15A 119.4
C14 C15 C16 121.1(2)
C16 C15 H15A 119.4
C15 C16 C19 121.0(2)
C17 C16 C15 118.1(2)
C17 C16 C19 120.9(2)
C16 C17 H17A 119.3
C18 C17 C16 121.4(2)
C18 C17 H17A 119.3
C13 C18 C17 119.2(2)
C13 C18 H18A 120.4
C17 C18 H18A 120.4
C16 C19 H19A 109.5
C16 C19 H19B 109.5
C16 C19 H19C 109.5
H19A C19 H19B 109.5
H19A C19 H19C 109.5
H19B C19 H19C 109.5
N1 C20 C21 109.68(18)
N1 C20 C22 105.07(17)
N1 C20 C23 110.22(16)
C21 C20 C22 109.99(18)
C23 C20 C21 111.66(19)
C23 C20 C22 110.03(19)
C20 C21 H21A 109.5
C20 C21 H21B 109.5
C20 C21 H21C 109.5
H21A C21 H21B 109.5
H21A C21 H21C 109.5
H21B C21 H21C 109.5
C20 C22 H22A 109.5
C20 C22 H22B 109.5
C20 C22 H22C 109.5
H22A C22 H22B 109.5
H22A C22 H22C 109.5
H22B C22 H22C 109.5
C20 C23 H23A 109.5
C20 C23 H23B 109.5
C20 C23 H23C 109.5
H23A C23 H23B 109.5
H23A C23 H23C 109.5
H23B C23 H23C 109.5

loop_
_geom_bond_atom_site_label_1
_geom_bond_atom_site_label_2
_geom_bond_distance
S1 O3 1.4371(16)
S1 O4 1.4450(16)
S1 N2 1.6226(17)
S1 C13 1.767(2)
O1 C9 1.216(2)
O2 C9 1.333(2)
O2 C10 1.461(2)
N1 H1A 0.8600
N1 C12 1.336(3)
N1 C20 1.487(3)
N2 C12 1.310(3)
C1 C2 1.407(3)
C1 C6 1.391(3)
C1 C7 1.454(3)
C2 H2A 0.9300
C2 C3 1.388(3)
C3 H3A 0.9300
C3 C4 1.385(4)
C4 H4A 0.9300
C4 C5 1.390(4)
C5 H5A 0.9300
C5 C6 1.372(4)
C6 H6A 0.9300
C7 H7A 0.9300
C7 C8 1.341(3)
C8 C9 1.487(3)
C8 C12 1.500(3)
C10 H10A 0.9700
C10 H10B 0.9700
C10 C11 1.494(3)
C11 H11A 0.9600
C11 H11B 0.9600
C11 H11C 0.9600
C13 C14 1.386(3)
C13 C18 1.384(3)
C14 H14A 0.9300
C14 C15 1.383(3)
C15 H15A 0.9300
C15 C16 1.398(3)
C16 C17 1.391(3)
C16 C19 1.500(3)
C17 H17A 0.9300
C17 C18 1.389(3)
C18 H18A 0.9300
C19 H19A 0.9600
C19 H19B 0.9600
C19 H19C 0.9600
C20 C21 1.523(3)
C20 C22 1.528(3)
C20 C23 1.523(3)
C21 H21A 0.9600
C21 H21B 0.9600
C21 H21C 0.9600
C22 H22A 0.9600
C22 H22B 0.9600
C22 H22C 0.9600
C23 H23A 0.9600
C23 H23B 0.9600
C23 H23C 0.9600

loop_
_geom_hbond_atom_site_label_D
_geom_hbond_atom_site_label_H
_geom_hbond_atom_site_label_A
_geom_hbond_distance_DH
_geom_hbond_distance_HA
_geom_hbond_distance_DA
_geom_hbond_angle_DHA
_geom_hbond_site_symmetry_A
N1 H1A O1 0.86 2.17 3.019(2) 170.5 3_665

loop_
_geom_torsion_atom_site_label_1
_geom_torsion_atom_site_label_2
_geom_torsion_atom_site_label_3
_geom_torsion_atom_site_label_4
_geom_torsion
S1 N2 C12 N1 177.33(14)
S1 N2 C12 C8 -2.0(3)
S1 C13 C14 C15 175.57(16)
S1 C13 C18 C17 -176.26(15)
O3 S1 N2 C12 106.33(18)
O3 S1 C13 C14 174.90(15)
O3 S1 C13 C18 -9.01(19)
O4 S1 N2 C12 -25.9(2)
O4 S1 C13 C14 -58.36(18)
O4 S1 C13 C18 117.73(17)
N2 S1 C13 C14 60.08(17)
N2 S1 C13 C18 -123.83(17)
C1 C2 C3 C4 -0.4(4)
C1 C7 C8 C9 -177.4(2)
C1 C7 C8 C12 2.1(3)
C2 C1 C6 C5 -2.0(3)
C2 C1 C7 C8 3.7(4)
C2 C3 C4 C5 -1.3(4)
C3 C4 C5 C6 1.4(4)
C4 C5 C6 C1 0.3(4)
C6 C1 C2 C3 2.0(3)
C6 C1 C7 C8 -176.8(2)
C7 C1 C2 C3 -178.4(2)
C7 C1 C6 C5 178.4(2)
C7 C8 C9 O1 1.1(3)
C7 C8 C9 O2 -178.40(17)
C7 C8 C12 N1 87.0(2)
C7 C8 C12 N2 -93.7(3)
C9 O2 C10 C11 179.45(18)
C9 C8 C12 N1 -93.5(2)
C9 C8 C12 N2 85.8(2)
C10 O2 C9 O1 5.8(3)
C10 O2 C9 C8 -174.76(16)
C12 N1 C20 C21 66.2(3)
C12 N1 C20 C22 -175.57(19)
C12 N1 C20 C23 -57.1(3)
C12 C8 C9 O1 -178.48(18)
C12 C8 C9 O2 2.0(2)
C13 S1 N2 C12 -139.49(17)
C13 C14 C15 C16 0.9(3)
C14 C13 C18 C17 -0.3(3)
C14 C15 C16 C17 -0.4(3)
C14 C15 C16 C19 179.3(2)
C15 C16 C17 C18 -0.4(3)
C16 C17 C18 C13 0.7(3)
C18 C13 C14 C15 -0.5(3)
C19 C16 C17 C18 179.9(2)
C20 N1 C12 N2 -3.5(3)
C20 N1 C12 C8 175.90(18)
